data_2009415
loop_
_publ_author_name
'Chiaroni, Ang\`ele'
'Riche, Claude'
'Bouifraden, S.'
'Ittobane, N.'
'Lavergne, J.-P.'
'Viallefont, P.'

_publ_contact_author
;
      Dr Claude Riche
      Institut de Chimie des Substances Naturelles
      C.N.R.S.
      91198 Gif-sur-Yvette CEDEX
      France
;
_publ_section_title
;Structure du
 <small>L</small>-2-(1,2:5,6-di-<i>O</i>-isopropylid\`ene-\a-<small>D</small>-allofuranos-3-yl)dibenzylglycinate
 de <i>tert</i>-butyle, C~32~H~43~NO~8~
;
_journal_issue 1
_journal_name_full 'Acta Crystallographica Section C'
_journal_page_first 110
_journal_page_last 112
_journal_paper_doi 10.1107/S0108270193004512
_journal_volume 50
_journal_year 1994
_chemical_formula_moiety 'C32 H43 N O8'
_chemical_formula_sum 'C32 H43 N O8'
_chemical_formula_weight 569.69
_chemical_melting_point 442.0(10)
_chemical_name_systematic
;
L-2-(1,2:5,6-di-O-isopropylid\`ene-\a-D-allofuranos-3-yl) dibenzyl-tert-
butyle glycinate
;
_space_group_IT_number 19
_symmetry_cell_setting orthorhombic
_symmetry_space_group_name_Hall 'P 2ac 2ab'
_symmetry_space_group_name_H-M 'P 21 21 21'
_atom_type_scat_source 'IntTabIV Table 2.2B'
_cell_angle_alpha 90.00
_cell_angle_beta 90.00
_cell_angle_gamma 90.00
_cell_formula_units_Z 4
_cell_length_a 13.679(4)
_cell_length_b 15.182(4)
_cell_length_c 15.390(3)
_cell_measurement_reflns_used 25
_cell_measurement_temperature 293
_cell_measurement_theta_max 22.3
_cell_measurement_theta_min 10.5
_cell_volume 3196.1(14)
_computing_data_collection 'Nonius CAD4       software (Enraf-Nonius, 1989)'
_computing_data_reduction 'NONIUS (Riche, 1989) '
_computing_molecular_graphics 'R3M  (Riche,1983); ORTEP (Johnson, 1965)'
_computing_publication_material 'ACTACIF (Riche, 1992)'
_computing_structure_refinement 'SHELX76   (Sheldrick, 1976)'
_computing_structure_solution 'SHELXS86  (Sheldrick, 1985)'
_diffrn_ambient_temperature 293
_diffrn_measurement_device 'Nonius CAD-4 diffractometer'
_diffrn_measurement_method \q/2\q
_diffrn_radiation_monochromator graphite
_diffrn_radiation_source 'X-ray tube'
_diffrn_radiation_type 'Cu K\a'
_diffrn_radiation_wavelength 1.5418
_diffrn_reflns_av_R_equivalents 0.023
_diffrn_reflns_limit_h_max 16
_diffrn_reflns_limit_h_min -16
_diffrn_reflns_limit_k_max 18
_diffrn_reflns_limit_k_min 0
_diffrn_reflns_limit_l_max 17
_diffrn_reflns_limit_l_min 0
_diffrn_reflns_number 5598
_diffrn_reflns_theta_max 66.69
_diffrn_reflns_theta_min 2.87
_diffrn_standards_decay_% 0
_diffrn_standards_interval_time 166
_diffrn_standards_number 3
_exptl_absorpt_coefficient_mu 0.65
_exptl_absorpt_correction_type none
_exptl_crystal_colour colourless
_exptl_crystal_density_diffrn 1.18
_exptl_crystal_description prism
_exptl_crystal_F_000 1224.00
_exptl_crystal_size_max 0.30
_exptl_crystal_size_mid 0.20
_exptl_crystal_size_min 0.15
_refine_diff_density_max 0.52
_refine_diff_density_min -0.29
_refine_ls_goodness_of_fit_obs 1.55
_refine_ls_hydrogen_treatment noref
_refine_ls_matrix_type full
_refine_ls_number_parameters 370
_refine_ls_number_reflns 2403
_refine_ls_R_factor_obs 0.049
_refine_ls_shift/esd_max 0.08
_refine_ls_structure_factor_coef F
_refine_ls_weighting_details 'w = 1/[\s^2^(F)+0.0014F^2^]'
_refine_ls_weighting_scheme calc
_refine_ls_wR_factor_obs 0.069
_reflns_number_observed 2407
_reflns_number_total 3000
_reflns_observed_criterion I>3.0\s(I)
_cod_data_source_file pa1055.cif
_cod_data_source_block allofuranose
_cod_depositor_comments
;
 Adding the _atom_site_type_symbol data item.

 Antanas Vaitkus,
 2017-01-17

The following automatic conversions were performed:

'_refine_ls_weighting_scheme' value 'calc w =
1/[\s^2^(F)+0.0014F^2^]' was changed to 'calc'. New tag
'_refine_ls_weighting_details' was created. The value of the new tag
was set to 'w = 1/[\s^2^(F)+0.0014F^2^]'.

Automatic conversion script
Id: cif_fix_values 3143 2015-03-26 13:38:13Z robertas 
;
_cod_database_code 2009415

loop_
_symmetry_equiv_pos_as_xyz
+x,+y,+z
1/2-x,-y,1/2+z
1/2+x,1/2-y,-z
-x,1/2+y,1/2-z

loop_
_atom_site_aniso_label
_atom_site_aniso_U_11
_atom_site_aniso_U_22
_atom_site_aniso_U_33
_atom_site_aniso_U_12
_atom_site_aniso_U_13
_atom_site_aniso_U_23
C1 0.0458(19) 0.052(2) 0.0432(19) 0.0041(17) -0.0035(17) 0.0019(17)
C2 0.0380(16) 0.0454(18) 0.0412(18) 0.0022(15) -0.0007(15) 0.0035(16)
C1' 0.0433(19) 0.062(2) 0.0520(22) -0.0014(19) 0.0040(17) -0.004(2)
C2' 0.0451(18) 0.048(2) 0.0450(20) 0.0013(16) -0.0029(16) -0.0025(17)
C3' 0.0381(17) 0.0448(18) 0.0432(19) -0.0051(15) -0.0017(15) 0.0036(16)
C4' 0.0423(17) 0.054(2) 0.0475(20) -0.0025(16) -0.0012(17) 0.0014(17)
C5' 0.052(2) 0.068(3) 0.0551(24) 0.005(2) -0.0088(19) 0.009(2)
C6' 0.055(2) 0.100(4) 0.0767(31) 0.004(3) -0.009(2) 0.035(3)
C7 0.055(3) 0.104(4) 0.0757(31) 0.015(3) -0.013(2) 0.012(3)
C8 0.090(4) 0.168(7) 0.1605(73) -0.032(5) -0.016(5) 0.003(7)
C9 0.207(9) 0.162(8) 0.2026(**) 0.122(8) -0.104(8) -0.043(7)
C10 0.073(3) 0.065(3) 0.0596(27) -0.003(2) 0.008(2) -0.015(2)
C11 0.175(7) 0.121(5) 0.1347(63) 0.083(6) 0.080(6) 0.038(5)
C12 0.132(6) 0.200(8) 0.0996(46) -0.063(6) 0.018(5) -0.080(5)
C15 0.075(3) 0.053(2) 0.0678(27) 0.020(2) 0.000(2) -0.010(2)
C16 0.088(3) 0.093(4) 0.1117(44) 0.043(3) -0.020(4) -0.021(4)
C17 0.099(4) 0.087(3) 0.0668(31) 0.007(3) 0.011(3) -0.012(3)
C18 0.129(5) 0.055(3) 0.0868(37) 0.013(3) 0.003(4) -0.015(3)
C19 0.051(2) 0.071(3) 0.0459(21) 0.002(2) 0.0043(18) 0.013(2)
C20 0.056(2) 0.071(3) 0.0513(23) -0.010(2) -0.001(2) 0.021(2)
C21 0.125(5) 0.098(4) 0.0783(34) 0.046(4) 0.014(4) 0.016(4)
C22 0.154(7) 0.131(6) 0.1377(64) 0.076(6) 0.030(6) 0.059(5)
C23 0.103(5) 0.139(6) 0.1420(73) 0.017(5) -0.023(5) 0.082(6)
C24 0.110(5) 0.124(5) 0.0868(41) -0.040(4) -0.051(4) 0.053(4)
C25 0.085(3) 0.083(3) 0.0615(29) -0.021(3) -0.018(3) 0.017(3)
C26 0.0509(19) 0.055(2) 0.0520(22) -0.0063(18) -0.0101(18) 0.0017(19)
C27 0.0403(18) 0.070(3) 0.0573(23) -0.0140(19) -0.0131(18) 0.010(2)
C28 0.048(2) 0.101(4) 0.0776(31) -0.004(3) -0.003(2) -0.002(3)
C29 0.052(3) 0.182(7) 0.0912(43) -0.003(4) 0.009(3) -0.012(5)
C30 0.069(4) 0.216(10) 0.0867(45) -0.047(5) 0.003(3) 0.031(6)
C31 0.098(5) 0.149(6) 0.1032(50) -0.062(5) -0.013(4) 0.063(5)
C32 0.076(3) 0.084(3) 0.1014(40) -0.027(3) -0.019(3) 0.034(3)
O1 0.0475(14) 0.0655(17) 0.0780(20) -0.0002(14) 0.0141(15) -0.0075(16)
O14 0.0593(16) 0.0474(14) 0.0569(16) 0.0085(13) 0.0003(14) -0.0044(13)
O1' 0.095(2) 0.0697(19) 0.0584(18) -0.0001(18) 0.0216(18) -0.0130(16)
O2' 0.0681(17) 0.0492(14) 0.0586(16) -0.0053(13) 0.0104(15) -0.0075(13)
O3' 0.0486(13) 0.0527(15) 0.0573(16) -0.0106(12) 0.0106(12) 0.0063(13)
O4' 0.0514(14) 0.0624(16) 0.0501(15) 0.0012(13) 0.0057(13) 0.0117(13)
O5' 0.0549(16) 0.109(3) 0.0732(20) 0.0273(18) 0.0048(15) 0.033(2)
O6' 0.0565(18) 0.217(5) 0.0873(26) -0.011(3) -0.0124(19) 0.059(3)
N2 0.0378(14) 0.0473(16) 0.0420(16) -0.0032(13) -0.0023(13) 0.0049(13)

loop_
_atom_site_label
_atom_site_type_symbol
_atom_site_fract_x
_atom_site_fract_y
_atom_site_fract_z
_atom_site_U_iso_or_equiv
_atom_site_thermal_displace_type
_atom_site_calc_flag
_atom_site_calc_attached_atom
C1 C 0.5627(3) 0.5086(2) 0.6317(2) 0.047(3) Uani ? ?
C2 C 0.6427(3) 0.4551(2) 0.5870(2) 0.042(3) Uani ? ?
C1' C 0.7227(3) 0.3751(3) 0.4143(3) 0.052(4) Uani ? ?
C2' C 0.6834(3) 0.3245(3) 0.4921(2) 0.046(3) Uani ? ?
C3' C 0.6002(2) 0.3817(2) 0.5269(2) 0.042(3) Uani ? ?
C4' C 0.5629(3) 0.4206(3) 0.4394(2) 0.048(3) Uani ? ?
C5' C 0.5028(3) 0.5048(3) 0.4358(3) 0.058(4) Uani ? ?
C6' C 0.4830(3) 0.5326(4) 0.3421(3) 0.077(5) Uani ? ?
C7 C 0.3372(3) 0.5182(4) 0.4115(4) 0.078(5) Uani ? ?
C8 C 0.2585(5) 0.4509(7) 0.4061(7) 0.139(11) Uani ? ?
C9 C 0.2980(8) 0.6041(7) 0.4342(7) 0.191(16) Uani ? ?
C10 C 0.6918(4) 0.2315(3) 0.3731(3) 0.066(5) Uani ? ?
C11 C 0.7732(6) 0.1664(5) 0.3816(5) 0.143(11) Uani ? ?
C12 C 0.6169(6) 0.2060(6) 0.3087(5) 0.144(11) Uani ? ?
C15 C 0.5249(4) 0.6571(3) 0.6846(3) 0.065(4) Uani ? ?
C16 C 0.4289(4) 0.6641(4) 0.6373(4) 0.097(7) Uani ? ?
C17 C 0.5155(5) 0.6328(4) 0.7784(3) 0.084(6) Uani ? ?
C18 C 0.5850(5) 0.7413(3) 0.6743(4) 0.090(7) Uani ? ?
C19 C 0.6713(3) 0.3801(3) 0.7291(3) 0.056(4) Uani ? ?
C20 C 0.7459(3) 0.3260(3) 0.7764(3) 0.059(4) Uani ? ?
C21 C 0.7882(5) 0.2550(4) 0.7385(4) 0.100(7) Uani ? ?
C22 C 0.8527(7) 0.2020(5) 0.7839(6) 0.141(11) Uani ? ?
C23 C 0.8734(6) 0.2182(6) 0.8676(6) 0.128(11) Uani ? ?
C24 C 0.8333(5) 0.2902(5) 0.9073(5) 0.107(8) Uani ? ?
C25 C 0.7694(4) 0.3445(3) 0.8620(3) 0.077(5) Uani ? ?
C26 C 0.7868(3) 0.4903(3) 0.6752(3) 0.053(4) Uani ? ?
C27 C 0.8587(3) 0.5058(3) 0.6033(3) 0.056(4) Uani ? ?
C28 C 0.9168(3) 0.4374(4) 0.5742(3) 0.076(5) Uani ? ?
C29 C 0.9836(4) 0.4515(6) 0.5063(5) 0.108(9) Uani ? ?
C30 C 0.9920(5) 0.5311(8) 0.4691(5) 0.124(11) Uani ? ?
C31 C 0.9351(6) 0.5990(6) 0.4973(5) 0.117(9) Uani ? ?
C32 C 0.8680(4) 0.5869(4) 0.5640(4) 0.087(6) Uani ? ?
O1 O 0.4888(2) 0.4764(2) 0.6623(2) 0.064(3) Uani ? ?
O14 O 0.5886(2) 0.5923(2) 0.6386(2) 0.055(3) Uani ? ?
O1' O 0.7324(3) 0.3138(2) 0.3482(2) 0.074(3) Uani ? ?
O2' O 0.6451(2) 0.2464(2) 0.4542(2) 0.059(3) Uani ? ?
O3' O 0.5294(2) 0.3281(2) 0.5679(2) 0.053(3) Uani ? ?
O4' O 0.6514(2) 0.4405(2) 0.3939(2) 0.055(3) Uani ? ?
O5' O 0.4088(2) 0.4904(2) 0.4720(2) 0.079(4) Uani ? ?
O6' O 0.3843(3) 0.5189(4) 0.3305(3) 0.120(6) Uani ? ?
N2 N 0.7139(2) 0.4225(2) 0.6511(2) 0.042(3) Uani ? ?
H1 H 0.67923 0.49509 0.54682 0.046 Uiso calc C2
H1' H 0.78693 0.40475 0.42443 0.057 Uiso calc C1'
H2' H 0.73120 0.31089 0.53948 0.051 Uiso calc C2'
H4' H 0.51582 0.37562 0.41704 0.053 Uiso calc C4'
H5' H 0.54114 0.55036 0.46812 0.064 Uiso calc C5'
H6'a H 0.52181 0.49575 0.30068 0.085 Uiso calc C6'
H6'b H 0.49992 0.59601 0.33325 0.085 Uiso calc C6'
H8a H 0.28832 0.39073 0.40490 0.153 Uiso calc C8
H8b H 0.21468 0.45616 0.45786 0.153 Uiso calc C8
H8c H 0.21954 0.46032 0.35194 0.153 Uiso calc C8
H9a H 0.35248 0.64788 0.43735 0.210 Uiso calc C9
H9b H 0.24990 0.62302 0.38898 0.210 Uiso calc C9
H9c H 0.26461 0.60056 0.49190 0.210 Uiso calc C9
H11a H 0.83711 0.19822 0.38355 0.158 Uiso calc C11
H11b H 0.76451 0.13175 0.43638 0.158 Uiso calc C11
H11c H 0.77235 0.12548 0.33071 0.158 Uiso calc C11
H12a H 0.56491 0.25220 0.30626 0.158 Uiso calc C12
H12b H 0.64795 0.19992 0.25016 0.158 Uiso calc C12
H12c H 0.58708 0.14843 0.32597 0.158 Uiso calc C12
H16a H 0.40208 0.60375 0.62678 0.107 Uiso calc C16
H16b H 0.38160 0.69868 0.67319 0.107 Uiso calc C16
H16c H 0.43920 0.69449 0.58037 0.107 Uiso calc C16
H17a H 0.58196 0.62952 0.80531 0.093 Uiso calc C17
H17b H 0.47578 0.67848 0.80926 0.093 Uiso calc C17
H17c H 0.48249 0.57431 0.78358 0.093 Uiso calc C17
H18a H 0.64828 0.73496 0.70629 0.099 Uiso calc C18
H18b H 0.59858 0.75182 0.61128 0.099 Uiso calc C18
H18c H 0.54771 0.79234 0.69854 0.099 Uiso calc C18
H19a H 0.64588 0.42672 0.76901 0.062 Uiso calc C19
H19b H 0.61607 0.34110 0.71084 0.062 Uiso calc C19
H21 H 0.77241 0.24064 0.67669 0.110 Uiso calc C21
H22 H 0.88438 0.15105 0.75387 0.155 Uiso calc C22
H23 H 0.91767 0.17793 0.90063 0.141 Uiso calc C23
H24 H 0.85010 0.30378 0.96913 0.118 Uiso calc C24
H25 H 0.74023 0.39716 0.89128 0.084 Uiso calc C25
H26a H 0.75202 0.54669 0.68828 0.058 Uiso calc C26
H26b H 0.82282 0.47038 0.72820 0.058 Uiso calc C26
H28 H 0.91130 0.37784 0.60155 0.083 Uiso calc C28
H29 H 1.02529 0.40175 0.48542 0.119 Uiso calc C29
H30 H 1.03990 0.54055 0.42088 0.136 Uiso calc C30
H31 H 0.94169 0.65826 0.46957 0.128 Uiso calc C31
H32 H 0.82625 0.63721 0.58357 0.096 Uiso calc C32
HO3' H 0.47909 0.36658 0.59578 0.058 Uiso calc O3'

loop_
_geom_angle_atom_site_label_1
_geom_angle_atom_site_label_2
_geom_angle_atom_site_label_3
_geom_angle
_geom_angle_publ_flag
C2 C1 O1 123.7(3) yes
C2 C1 O14 110.8(3) yes
O1 C1 O14 125.3(3) yes
C1 C2 C3' 112.3(3) yes
C1 C2 N2 110.6(3) yes
C3' C2 N2 113.8(3) yes
C2' C1' O1' 105.8(3) yes
C2' C1' O4' 106.5(3) yes
O1' C1' O4' 111.8(3) yes
C1' C2' C3' 104.5(3) yes
C1' C2' O2' 103.2(3) yes
C3' C2' O2' 110.0(3) yes
C2 C3' C2' 109.6(3) yes
C2 C3' C4' 111.3(3) yes
C2 C3' O3' 113.7(3) yes
C2' C3' C4' 99.1(3) yes
C2' C3' O3' 109.8(3) yes
C4' C3' O3' 112.3(3) yes
C3' C4' C5' 121.8(3) yes
C3' C4' O4' 103.1(3) yes
C5' C4' O4' 105.2(3) yes
C4' C5' C6' 111.2(4) yes
C4' C5' O5' 110.2(3) yes
C6' C5' O5' 104.6(3) yes
C5' C6' O6' 104.8(4) yes
C8 C7 C9 111.3(7) yes
C8 C7 O5' 109.4(5) yes
C8 C7 O6' 106.7(5) yes
C9 C7 O5' 111.4(6) yes
C9 C7 O6' 112.1(6) yes
O5' C7 O6' 105.5(4) yes
C11 C10 C12 113.7(5) yes
C11 C10 O1' 108.3(5) yes
C11 C10 O2' 111.3(4) yes
C12 C10 O1' 108.8(5) yes
C12 C10 O2' 108.6(5) yes
O1' C10 O2' 105.9(3) yes
C16 C15 C17 114.2(4) yes
C16 C15 C18 111.1(4) yes
C16 C15 O14 109.0(4) yes
C17 C15 C18 110.6(4) yes
C17 C15 O14 110.2(4) yes
C18 C15 O14 100.8(4) yes
C20 C19 N2 111.3(3) yes
C19 C20 C21 121.2(4) yes
C19 C20 C25 120.5(4) yes
C21 C20 C25 118.2(5) yes
C20 C21 C22 121.2(6) yes
C21 C22 C23 120.8(8) yes
C22 C23 C24 119.5(8) yes
C23 C24 C25 120.1(7) yes
C20 C25 C24 120.1(5) yes
C27 C26 N2 111.5(3) yes
C26 C27 C28 119.8(4) yes
C26 C27 C32 121.6(4) yes
C28 C27 C32 118.5(4) yes
C27 C28 C29 120.0(5) yes
C28 C29 C30 120.7(7) yes
C29 C30 C31 119.7(8) yes
C30 C31 C32 120.9(7) yes
C27 C32 C31 120.2(5) yes
C1 O14 C15 120.9(3) yes
C1' O1' C10 110.8(3) yes
C2' O2' C10 109.1(3) yes
C1' O4' C4' 108.9(3) yes
C5' O5' C7 108.9(4) yes
C6' O6' C7 109.6(4) yes
C2 N2 C19 115.4(3) yes
C2 N2 C26 112.3(3) yes
C19 N2 C26 111.4(3) yes

loop_
_geom_bond_atom_site_label_1
_geom_bond_atom_site_label_2
_geom_bond_site_symmetry_1
_geom_bond_site_symmetry_2
_geom_bond_distance
_geom_bond_publ_flag
C1 C2 . . 1.527(5) yes
C1 O1 . . 1.217(5) yes
C1 O14 . . 1.323(4) yes
C2 C3' . . 1.561(5) yes
C2 N2 . . 1.473(4) yes
C1' C2' . . 1.521(5) yes
C1' O1' . . 1.384(5) yes
C1' O4' . . 1.426(5) yes
C2' C3' . . 1.529(5) yes
C2' O2' . . 1.422(5) yes
C3' C4' . . 1.555(5) yes
C3' O3' . . 1.414(4) yes
C4' C5' . . 1.520(6) yes
C4' O4' . . 1.431(4) yes
C5' C6' . . 1.527(7) yes
C5' O5' . . 1.418(5) yes
C6' O6' . . 1.377(6) yes
C7 C8 . . 1.487(10) yes
C7 C9 . . 1.452(12) yes
C7 O5' . . 1.416(6) yes
C7 O6' . . 1.405(7) yes
C10 C11 . . 1.495(9) yes
C10 C12 . . 1.478(9) yes
C10 O1' . . 1.420(6) yes
C10 O2' . . 1.420(5) yes
C15 C16 . . 1.505(8) yes
C15 C17 . . 1.496(7) yes
C15 C18 . . 1.529(7) yes
C15 O14 . . 1.494(5) yes
C19 C20 . . 1.499(6) yes
C19 N2 . . 1.482(5) yes
C20 C21 . . 1.354(8) yes
C20 C25 . . 1.385(6) yes
C21 C22 . . 1.383(11) yes
C22 C23 . . 1.342(14) yes
C23 C24 . . 1.367(12) yes
C24 C25 . . 1.390(9) yes
C26 C27 . . 1.500(5) yes
C26 N2 . . 1.480(5) yes
C27 C28 . . 1.382(7) yes
C27 C32 . . 1.377(7) yes
C28 C29 . . 1.405(8) yes
C29 C30 . . 1.342(15) yes
C30 C31 . . 1.362(13) yes
C31 C32 . . 1.390(10) yes

loop_
_geom_torsion_atom_site_label_1
_geom_torsion_atom_site_label_2
_geom_torsion_atom_site_label_3
_geom_torsion_atom_site_label_4
_geom_torsion
_geom_torsion_publ_flag
O4' C1' C2' C3' -14.4(3) yes
C1' C2' C3' C4' 33.5(3) yes
C2' C3' C4' O4' -41.8(3) yes
C3' C4' O4' C1' 35.3(3) yes
C4' O4' C1' C2' -13.4(3) yes
C1' C2' O2' C10 23.3(3) yes
C2' O2' C10 O1' -19.5(3) yes
O2' C10 O1' C1' 6.9(4) yes
C10 O1' C1' C2' 7.3(3) yes
O1' C1' C2' O2' -18.5(3) yes
C3' C4' C5' C6' 175.2(5) yes
C5' C6' O6' C7 21.8(4) yes
C6' O6' C7 O5' -26.9(4) yes
O6' C7 O5' C5' 20.6(4) yes
C7 O5' C5' C6' -7.5(4) yes
O5' C5' C6' O6' -8.5(4) yes
C2' C3' C2 N2 -47.2(3) yes
C2' C3' C2 C1 -173.8(4) yes
C3' C2 C1 O14 -143.8(4) yes
C2 C1 O14 C15 -176.6(4) yes
C1 O14 C15 C18 -179.6(5) yes
C3' C2 N2 C19 -79.6(3) yes
C3' C2 N2 C26 151.4(4) yes
C2 N2 C19 C20 162.9(4) yes
N2 C19 C20 C21 -63.2(4) yes
C2 N2 C26 C27 -73.0(3) yes
N2 C26 C27 C28 -60.4(4) yes
